data_7221826
loop_
_publ_author_name
'Kalisz, Marguerite'
'Cassaro, Rafael A. A.'
'Novak, Miguel A.'
'Andruh, Marius'
'Amorim, Helio S.'
'Vaz, Maria G. F.'

_publ_section_title
;
 A two-dimensional CuII--MnIIheterometallic coordination polymer:
 structure determination using synchrotron X-ray powder diffraction and
 magnetic properties
;
_journal_issue 38
_journal_name_full CrystEngComm
_journal_page_first 7423
_journal_paper_doi 10.1039/C5CE01537E
_journal_volume 17
_journal_year 2015
_chemical_formula_moiety 'C16 H21 Cu Mn N2 O9 S3, C2 H6 S O'
_chemical_formula_sum 'C18 H27 Cu Mn N2 O10 S4'
_chemical_formula_weight 678.16
_chemical_name_systematic ' ?'
_chemical_properties_physical 'loses solvent'
_space_group_IT_number 14
_symmetry_cell_setting monoclinic
_symmetry_space_group_name_Hall '-P 2ybc'
_symmetry_space_group_name_H-M 'P 1 21/c 1'
_audit_update_record
;
2015-08-18 deposited with the CCDC.
2015-08-19 downloaded from the CCDC.
;
_cell_angle_alpha 90.00000
_cell_angle_beta 92.980(10)
_cell_angle_gamma 90.00000
_cell_formula_units_Z 2
_cell_length_a 16.9149(12)
_cell_length_b 9.1324(9)
_cell_length_c 18.185(2)
_cell_measurement_temperature 300
_cell_volume 2805.3(5)
_computing_structure_refinement FULLPROF
_computing_structure_solution 'FOX-Version 1.9.7.-#1313 and DASH 3.0.1'
_diffrn_ambient_temperature 300
_diffrn_detector 'NaI(Tl) scintillation counter'
_diffrn_measurement_device_type ' Huber 4+2 circles diffractometer equipped with an Eulerian cradle'
_diffrn_measurement_method 'reflection \q\ - 2\q\ geometry'
_diffrn_radiation_monochromator Si(111)
_diffrn_radiation_type Synchrotron
_diffrn_source 'Synchrotron radiation'
_exptl_crystal_colour 'green powder'
_exptl_crystal_preparation 'Magnetic properties'
_pd_char_colour light_green
_pd_instr_location
; The Brazilian Synchrotron Light Source (LNLS)
  D10B-XPD beamline
  Campinas/SP
  Brazil
;
_pd_meas_2theta_range_inc 0.030000
_pd_meas_2theta_range_max 47.97000
_pd_meas_2theta_range_min 3.00000
_pd_meas_number_of_points 1500
_pd_meas_scan_method step
_pd_proc_2theta_range_inc 0.030000
_pd_proc_2theta_range_max 47.9700
_pd_proc_2theta_range_min 3.0000
_pd_proc_info_excluded_regions 'not used'
_pd_proc_ls_background_function 'Linear interpolation between N given points'
_pd_proc_ls_pref_orient_corr ' not used'
_pd_proc_ls_profile_function 'Pearson VII'
_pd_proc_ls_prof_R_factor 5.7114
_pd_proc_ls_prof_wR_expected 4.3821
_pd_proc_ls_prof_wR_factor 7.2977
_pd_proc_wavelength 1.771090
_pd_spec_mount_mode reflection
_pd_spec_shape flat_sheet
_refine_ls_number_parameters 29
_refine_ls_number_reflns 397
_refine_ls_number_restraints 0
_refine_ls_R_I_factor 6.6713
_cod_data_source_file c5ce01537e1.cif
_cod_data_source_block Mn2Cu2(BOPBA).8DMSO
_cod_depositor_comments
;
The following automatic conversions were performed:

'_symmetry_cell_setting' value 'Monoclinic' changed to 'monoclinic'
according to
/usr/data/users/saulius/crontab/automatic-downloads/rss-feeds/RSC/lib/dictionaries/cif_core.dic
dictionary named 'cif_core.dic' version 2.4.2 from 2011-04-26.

Automatic conversion script
Id: cif_fix_values 3271 2015-04-21 07:52:19Z andrius 

 Adding full bibliography for 7221826.cif.
;
_cod_database_code 7221826
_pd_proc_ls_prof_cr_factor 14.9277
_pd_proc_ls_prof_cwr_factor 15.0004
_pd_proc_ls_prof_cwr_expected 9.0073
_pd_proc_ls_prof_chi2 2.7734
_pd_proc_ls_prof_echi2 2.8200

loop_
_symmetry_equiv_pos_as_xyz
x,y,z
-x,y+1/2,-z+1/2
-x,-y,-z
x,-y+1/2,z+1/2

loop_
_atom_site_label
_atom_site_fract_x
_atom_site_fract_y
_atom_site_fract_z
_atom_site_U_iso_or_equiv
_atom_site_occupancy
_atom_site_adp_type
_atom_site_type_symbol
Cu1 0.81073 0.29310 0.50100 0.048(4) 1.00000 Uiso Cu
Mn1 0.78755 0.57256 0.75854 0.048(4) 1.00000 Uiso Mn
O1 0.87355 0.42348 0.56455 0.048(4) 1.00000 Uiso O
C1 0.83766 0.46072 0.62123 0.048(4) 1.00000 Uiso C
O2 0.86726 0.53495 0.67207 0.048(4) 1.00000 Uiso O
C2 0.75030 0.40755 0.62721 0.048(4) 1.00000 Uiso C
O3 0.70865 0.44981 0.67577 0.048(4) 1.00000 Uiso O
N1 0.73235 0.31379 0.57114 0.048(4) 1.00000 Uiso N
C3 0.66264 0.23464 0.55654 0.048(4) 1.00000 Uiso C
C4 0.59511 0.22732 0.59665 0.048(4) 1.00000 Uiso C
H1 0.59133 0.28410 0.63882 0.048(4) 1.00000 Uiso H
C5 0.53336 0.13538 0.57403 0.048(4) 1.00000 Uiso C
H2 0.48927 0.13108 0.60232 0.048(4) 1.00000 Uiso H
C6 0.53379 0.04936 0.51121 0.048(4) 1.00000 Uiso C
C7 0.60029 0.05889 0.46961 0.048(4) 1.00000 Uiso C
H3 0.60262 0.00371 0.42674 0.048(4) 1.00000 Uiso H
C8 0.66345 0.14976 0.49088 0.048(4) 1.00000 Uiso C
N2 0.73451 0.16914 0.45326 0.048(4) 1.00000 Uiso N
C9 0.75465 0.11446 0.38936 0.048(4) 1.00000 Uiso C
O4 0.71407 0.02774 0.34801 0.048(4) 1.00000 Uiso O
C10 0.83459 0.16628 0.37006 0.048(4) 1.00000 Uiso C
O5 0.85964 0.13639 0.30875 0.048(4) 1.00000 Uiso O
O6 0.87393 0.25181 0.41754 0.048(4) 1.00000 Uiso O
S1A 0.67836 0.49010 0.36781 0.168(20) 1.00000 Uiso S
O1A 0.71149 0.36776 0.41300 0.168(20) 1.00000 Uiso O
C1A 0.71053 0.65351 0.41105 0.168(20) 1.00000 Uiso C
C2A 0.57978 0.51412 0.39193 0.168(20) 1.00000 Uiso C
H1A 0.55637 0.59221 0.36390 0.168(20) 1.00000 Uiso H
H2A 0.55084 0.42657 0.38198 0.168(20) 1.00000 Uiso H
H3A 0.57886 0.53657 0.44293 0.168(20) 1.00000 Uiso H
H4A 0.69033 0.73491 0.38348 0.168(20) 1.00000 Uiso H
H5A 0.76674 0.65668 0.41355 0.168(20) 1.00000 Uiso H
H6A 0.69184 0.65717 0.45943 0.168(20) 1.00000 Uiso H
S1B 0.10801 -0.04155 0.44104 0.25(2) 1.00000 Uiso S
O1B 0.14301 -0.10848 0.37616 0.25(2) 1.00000 Uiso O
C1B 0.16579 0.11286 0.46549 0.25(2) 1.00000 Uiso C
C2B 0.02695 0.06475 0.40801 0.25(2) 1.00000 Uiso C
H1B 0.14506 0.15895 0.50714 0.25(2) 1.00000 Uiso H
H2B 0.21884 0.08321 0.47711 0.25(2) 1.00000 Uiso H
H3B 0.16468 0.17979 0.42549 0.25(2) 1.00000 Uiso H
H4B 0.00285 0.10975 0.44833 0.25(2) 1.00000 Uiso H
H5B 0.04479 0.13824 0.37579 0.25(2) 1.00000 Uiso H
H6B -0.01048 0.00370 0.38211 0.25(2) 1.00000 Uiso H
S1C 0.39238 0.34611 0.30909 0.22(2) 1.00000 Uiso S
O1C 0.31893 0.35344 0.26140 0.22(2) 1.00000 Uiso O
C1C 0.37840 0.20842 0.37486 0.22(2) 1.00000 Uiso C
C2C 0.46081 0.24113 0.26193 0.22(2) 1.00000 Uiso C
H1C 0.50899 0.23391 0.29102 0.22(2) 1.00000 Uiso H
H2C 0.47049 0.28692 0.21639 0.22(2) 1.00000 Uiso H
H3C 0.43981 0.14590 0.25300 0.22(2) 1.00000 Uiso H
H4C 0.42451 0.20041 0.40668 0.22(2) 1.00000 Uiso H
H5C 0.33438 0.23282 0.40288 0.22(2) 1.00000 Uiso H
H6C 0.36865 0.11769 0.35049 0.22(2) 1.00000 Uiso H
S1D 0.91443 0.76187 0.81352 0.062(17) 1.00000 Uiso S
O1D 0.83807 0.69784 0.78612 0.062(17) 1.00000 Uiso O
C1D 0.90920 0.95114 0.79593 0.062(17) 1.00000 Uiso C
C2D 0.90922 0.78498 0.90923 0.062(17) 1.00000 Uiso C
H1D 0.95741 0.82607 0.92891 0.062(17) 1.00000 Uiso H
H2D 0.90087 0.69270 0.93161 0.062(17) 1.00000 Uiso H
H3D 0.86659 0.84864 0.91880 0.062(17) 1.00000 Uiso H
H4D 0.95740 0.99614 0.81286 0.062(17) 1.00000 Uiso H
H5D 0.86656 0.99236 0.82098 0.062(17) 1.00000 Uiso H
H6D 0.90085 0.96704 0.74449 0.062(17) 1.00000 Uiso H

loop_
_atom_type_symbol
_atom_type_scat_Cromer_Mann_a1
_atom_type_scat_Cromer_Mann_b1
_atom_type_scat_Cromer_Mann_a2
_atom_type_scat_Cromer_Mann_b2
_atom_type_scat_Cromer_Mann_a3
_atom_type_scat_Cromer_Mann_b3
_atom_type_scat_Cromer_Mann_a4
_atom_type_scat_Cromer_Mann_b4
_atom_type_scat_Cromer_Mann_c
_atom_type_scat_dispersion_real
_atom_type_scat_dispersion_imag
_atom_type_scat_source
cu 13.33800 3.58280 7.16760 0.24700 5.61580 11.39660 1.67350 64.81260 1.19100 -2.01900 0.58900 International_Tables_for_Crystallography_Vol.C(1991)_Tables_6.1.1.4_and_6.1.1.5
o 3.04850 13.27710 2.28680 5.70110 1.54630 0.32390 0.86700 32.90890 0.25080 0.04700 0.03200 International_Tables_for_Crystallography_Vol.C(1991)_Tables_6.1.1.4_and_6.1.1.5
c 2.31000 20.84390 1.02000 10.20750 1.58860 0.56870 0.86500 51.65120 0.21560 0.01700 0.00900 International_Tables_for_Crystallography_Vol.C(1991)_Tables_6.1.1.4_and_6.1.1.5
n 12.21260 0.00570 3.13220 9.89330 2.01250 28.99750 1.16630 0.58260 -11.52900 0.02900 0.01800 International_Tables_for_Crystallography_Vol.C(1991)_Tables_6.1.1.4_and_6.1.1.5
h 0.49300 10.51090 0.32291 26.12570 0.14019 3.14236 0.04081 57.79970 0.00304 0.00000 0.00000 International_Tables_for_Crystallography_Vol.C(1991)_Tables_6.1.1.4_and_6.1.1.5
mn 11.28190 5.34090 7.35730 0.34320 3.01930 17.86740 2.24410 83.75430 1.08960 -0.56800 2.80800 International_Tables_for_Crystallography_Vol.C(1991)_Tables_6.1.1.4_and_6.1.1.5
s 6.90530 1.46790 5.20340 22.21510 1.43790 0.25360 1.58630 56.17200 0.86690 0.31900 0.55700 International_Tables_for_Crystallography_Vol.C(1991)_Tables_6.1.1.4_and_6.1.1.5
